data_1570828
loop_
_publ_author_name
'Rieser, Theresa E.'
'Sch&#xe4;dle, Dorothea'
'Maichle-M&#xf6;ssmer, C&#xe4;cilia'
'Anwander, Reiner'

_publ_section_title
;
 Terminal dysprosium and holmium organoimides.
;
_journal_issue 10
_journal_name_full 'Chemical science'
_journal_page_first 3562
_journal_page_last 3570
_journal_paper_doi 10.1039/d3sc06584g
_journal_volume 15
_journal_year 2024
_chemical_formula_sum 'C48 H80 B Ho N8 O'
_chemical_formula_weight 960.94
_chemical_properties_physical Air-sensitive,Moisture-sensitive
_space_group_crystal_system triclinic
_space_group_IT_number 2
_space_group_name_Hall '-P 1'
_space_group_name_H-M_alt 'P -1'
_atom_sites_solution_hydrogens mixed
_audit_creation_method SHELXL-2014/7
_audit_update_record
;
2023-12-05 deposited with the CCDC.	2024-01-19 downloaded from the CCDC.
;
_cell_angle_alpha 96.949(3)
_cell_angle_beta 96.699(3)
_cell_angle_gamma 100.067(3)
_cell_formula_units_Z 4
_cell_length_a 10.851(2)
_cell_length_b 20.269(4)
_cell_length_c 22.192(5)
_cell_measurement_reflns_used 9290
_cell_measurement_temperature 100(2)
_cell_measurement_theta_max 26.89
_cell_measurement_theta_min 2.157
_cell_volume 4722.8(17)
_computing_cell_refinement 'SAINT V8.38A (Bruker AXS Inc., 2017)'
_computing_data_collection 'APEX3 v2017.3-0 (Bruker AXS)'
_computing_data_reduction 'SAINT V8.38A (Bruker AXS Inc., 2017)'
_computing_structure_refinement 'SHELXL-2014/7 (Sheldrick, 2014)'
_computing_structure_solution 'XT, VERSION 2014/5,SHELXS-13 (Sheldrick 2008)'
_diffrn_ambient_temperature 100(2)
_diffrn_measured_fraction_theta_full 1.000
_diffrn_measured_fraction_theta_max 0.996
_diffrn_measurement_device_type 'Bruker APEX II DUO'
_diffrn_measurement_method 'omega scans'
_diffrn_radiation_type MoK\a
_diffrn_radiation_wavelength 0.71073
_diffrn_reflns_av_R_equivalents 0.0856
_diffrn_reflns_av_unetI/netI 0.0663
_diffrn_reflns_Laue_measured_fraction_full 1.000
_diffrn_reflns_Laue_measured_fraction_max 0.996
_diffrn_reflns_limit_h_max 13
_diffrn_reflns_limit_h_min -13
_diffrn_reflns_limit_k_max 26
_diffrn_reflns_limit_k_min -25
_diffrn_reflns_limit_l_max 28
_diffrn_reflns_limit_l_min -28
_diffrn_reflns_number 99190
_diffrn_reflns_point_group_measured_fraction_full 1.000
_diffrn_reflns_point_group_measured_fraction_max 0.996
_diffrn_reflns_theta_full 25.242
_diffrn_reflns_theta_max 27.157
_diffrn_reflns_theta_min 1.287
_diffrn_source 'ImuS-focus sealed tube'
_exptl_absorpt_coefficient_mu 1.719
_exptl_absorpt_correction_T_max 0.7455
_exptl_absorpt_correction_T_min 0.6546
_exptl_absorpt_correction_type multi-scan
_exptl_absorpt_process_details sadabs
_exptl_crystal_colour colourless
_exptl_crystal_density_diffrn 1.351
_exptl_crystal_description needle
_exptl_crystal_F_000 2016
_exptl_crystal_size_max 0.184
_exptl_crystal_size_mid 0.128
_exptl_crystal_size_min 0.064
_refine_diff_density_max 2.277
_refine_diff_density_min -1.117
_refine_diff_density_rms 0.112
_refine_ls_extinction_method none
_refine_ls_goodness_of_fit_ref 1.010
_refine_ls_hydrogen_treatment mixed
_refine_ls_matrix_type full
_refine_ls_number_parameters 1148
_refine_ls_number_reflns 20871
_refine_ls_number_restraints 186
_refine_ls_restrained_S_all 1.013
_refine_ls_R_factor_all 0.0703
_refine_ls_R_factor_gt 0.0412
_refine_ls_shift/su_max 0.003
_refine_ls_shift/su_mean 0.000
_refine_ls_structure_factor_coef Fsqd
_refine_ls_weighting_details 'w=1/[\s^2^(Fo^2^)+(0.0343P)^2^+5.2610P] where P=(Fo^2^+2Fc^2^)/3'
_refine_ls_weighting_scheme calc
_refine_ls_wR_factor_gt 0.0832
_refine_ls_wR_factor_ref 0.0941
_reflns_Friedel_coverage 0.000
_reflns_number_gt 15195
_reflns_number_total 20871
_reflns_threshold_expression 'I > 2\s(I)'
_cod_data_source_file d3sc06584g2.cif
_cod_data_source_block 3-Ho_mo_TR63_0m_a
_cod_depositor_comments 'Adding full bibliography for 1570817--1570831.cif.'
_cod_original_cell_volume 4722.7(17)
_cod_database_code 1570828
_shelx_shelxl_version_number 2014/7
_shelx_space_group_comment
;
The symmetry employed for this shelxl refinement is uniquely defined
by the following loop, which should always be used as a source of
symmetry information in preference to the above space-group names.
They are only intended as comments.
;
_shelx_estimated_absorpt_t_min 0.743
_shelx_estimated_absorpt_t_max 0.898

loop_
_space_group_symop_operation_xyz
'x, y, z'
'-x, -y, -z'

loop_
_atom_site_label
_atom_site_type_symbol
_atom_site_fract_x
_atom_site_fract_y
_atom_site_fract_z
_atom_site_U_iso_or_equiv
_atom_site_adp_type
_atom_site_occupancy
_atom_site_site_symmetry_order
_atom_site_calc_flag
_atom_site_refinement_flags_posn
_atom_site_refinement_flags_adp
_atom_site_refinement_flags_occupancy
_atom_site_disorder_assembly
_atom_site_disorder_group
C1 C 0.2185(4) 0.9022(2) 0.12842(17) 0.0202(8) Uani 1 1 d . . . . .
C2 C 0.2075(4) 0.9700(2) 0.13828(18) 0.0221(9) Uani 1 1 d . . . . .
H2 H 0.2473 1.0057 0.1190 0.027 Uiso 1 1 calc R U . . .
C3 C 0.1271(4) 0.97489(19) 0.18167(18) 0.0205(9) Uani 1 1 d . . . . .
C4 C 0.2946(4) 0.8696(2) 0.08479(19) 0.0244(9) Uani 1 1 d . . . . .
C5 C 0.3660(5) 0.9236(2) 0.0515(2) 0.0388(12) Uani 1 1 d . . . . .
H5A H 0.4157 0.9022 0.0235 0.058 Uiso 1 1 calc R U . . .
H5B H 0.4226 0.9583 0.0817 0.058 Uiso 1 1 calc R U . . .
H5C H 0.3051 0.9447 0.0281 0.058 Uiso 1 1 calc R U . . .
C6 C 0.3928(4) 0.8380(2) 0.1204(2) 0.0353(11) Uani 1 1 d . . . . .
H6A H 0.4403 0.8159 0.0917 0.053 Uiso 1 1 calc R U . . .
H6B H 0.3500 0.8044 0.1430 0.053 Uiso 1 1 calc R U . . .
H6C H 0.4510 0.8734 0.1492 0.053 Uiso 1 1 calc R U . . .
C7 C 0.2060(4) 0.8174(2) 0.0365(2) 0.0337(11) Uani 1 1 d . . . . .
H7A H 0.1470 0.8398 0.0134 0.051 Uiso 1 1 calc R U . . .
H7B H 0.1585 0.7828 0.0567 0.051 Uiso 1 1 calc R U . . .
H7C H 0.2555 0.7960 0.0084 0.051 Uiso 1 1 calc R U . . .
C8 C 0.0869(4) 1.0367(2) 0.21062(19) 0.0245(9) Uani 1 1 d . . . . .
H8A H 0.1343 1.0770 0.1976 0.037 Uiso 1 1 calc R U . . .
H8B H 0.1037 1.0400 0.2554 0.037 Uiso 1 1 calc R U . . .
H8C H -0.0037 1.0337 0.1979 0.037 Uiso 1 1 calc R U . . .
C9 C -0.2178(4) 0.7547(2) 0.13420(18) 0.0220(9) Uani 1 1 d . . . . .
C10 C -0.3071(4) 0.7802(2) 0.16599(19) 0.0253(9) Uani 1 1 d . . . . .
H10 H -0.3963 0.7656 0.1581 0.030 Uiso 1 1 calc R U . . .
C11 C -0.2401(4) 0.8307(2) 0.21107(18) 0.0225(9) Uani 1 1 d . . . . .
C12 C -0.2392(4) 0.7015(2) 0.0785(2) 0.0277(10) Uani 1 1 d . . . . .
C13 C -0.2821(7) 0.6317(3) 0.0953(3) 0.0615(18) Uani 1 1 d . . . . .
H13A H -0.2945 0.5978 0.0585 0.092 Uiso 1 1 calc R U . . .
H13B H -0.3619 0.6301 0.1121 0.092 Uiso 1 1 calc R U . . .
H13C H -0.2177 0.6220 0.1259 0.092 Uiso 1 1 calc R U . . .
C14 C -0.1199(5) 0.7017(3) 0.0481(3) 0.0590(17) Uani 1 1 d . . . . .
H14A H -0.1410 0.6725 0.0083 0.089 Uiso 1 1 calc R U . . .
H14B H -0.0572 0.6848 0.0744 0.089 Uiso 1 1 calc R U . . .
H14C H -0.0852 0.7480 0.0419 0.089 Uiso 1 1 calc R U . . .
C15 C -0.3418(6) 0.7161(3) 0.0310(2) 0.0592(17) Uani 1 1 d . . . . .
H15A H -0.3149 0.7611 0.0198 0.089 Uiso 1 1 calc R U . . .
H15B H -0.4209 0.7145 0.0486 0.089 Uiso 1 1 calc R U . . .
H15C H -0.3550 0.6820 -0.0056 0.089 Uiso 1 1 calc R U . . .
C16 C -0.2886(4) 0.8742(2) 0.2585(2) 0.0331(11) Uani 1 1 d . . . . .
H16A H -0.2548 0.9220 0.2569 0.050 Uiso 1 1 calc R U . . .
H16B H -0.2617 0.8633 0.2992 0.050 Uiso 1 1 calc R U . . .
H16C H -0.3812 0.8659 0.2506 0.050 Uiso 1 1 calc R U . . .
C17 C 0.2219(4) 0.82459(19) 0.34411(18) 0.0203(8) Uani 1 1 d . . . . .
C18 C 0.1796(4) 0.8672(2) 0.38790(19) 0.0232(9) Uani 1 1 d . . . . .
H18 H 0.2090 0.8763 0.4306 0.028 Uiso 1 1 calc R U . . .
C19 C 0.0865(4) 0.8934(2) 0.35671(18) 0.0211(9) Uani 1 1 d . . . . .
C20 C 0.3242(4) 0.7836(2) 0.35398(19) 0.0246(9) Uani 1 1 d . . . . .
C21 C 0.3019(4) 0.7442(2) 0.4075(2) 0.0336(11) Uani 1 1 d . . . . .
H21A H 0.2198 0.7132 0.3979 0.050 Uiso 1 1 calc R U . . .
H21B H 0.3026 0.7760 0.4446 0.050 Uiso 1 1 calc R U . . .
H21C H 0.3690 0.7182 0.4144 0.050 Uiso 1 1 calc R U . . .
C22 C 0.3251(5) 0.7345(2) 0.2969(2) 0.0395(12) Uani 1 1 d . . . . .
H22A H 0.3459 0.7598 0.2634 0.059 Uiso 1 1 calc R U . . .
H22B H 0.2415 0.7053 0.2853 0.059 Uiso 1 1 calc R U . . .
H22C H 0.3885 0.7065 0.3052 0.059 Uiso 1 1 calc R U . . .
C23 C 0.4535(4) 0.8327(2) 0.3714(2) 0.0346(11) Uani 1 1 d . . . . .
H23A H 0.5198 0.8068 0.3810 0.052 Uiso 1 1 calc R U . . .
H23B H 0.4504 0.8653 0.4073 0.052 Uiso 1 1 calc R U . . .
H23C H 0.4720 0.8569 0.3369 0.052 Uiso 1 1 calc R U . . .
C24 C 0.0061(4) 0.9400(2) 0.3816(2) 0.0320(10) Uani 1 1 d . . . . .
H24A H 0.0180 0.9812 0.3623 0.048 Uiso 1 1 calc R U . . .
H24B H 0.0305 0.9519 0.4260 0.048 Uiso 1 1 calc R U . . .
H24C H -0.0830 0.9175 0.3727 0.048 Uiso 1 1 calc R U . . .
C25 C -0.1052(4) 0.66239(19) 0.28983(18) 0.0201(8) Uani 1 1 d . . . . .
C26 C -0.1125(4) 0.7300(2) 0.32676(19) 0.0262(9) Uani 1 1 d . . . . .
H26A H -0.1462 0.7593 0.2989 0.031 Uiso 1 1 calc R U . . .
H26B H -0.0265 0.7533 0.3462 0.031 Uiso 1 1 calc R U . . .
C27 C -0.1979(4) 0.7192(2) 0.37646(19) 0.0262(9) Uani 1 1 d . . . . .
H27 H -0.2015 0.7641 0.3998 0.031 Uiso 1 1 calc R U . . .
C28 C -0.3314(4) 0.6840(2) 0.3466(2) 0.0357(11) Uani 1 1 d . . . . .
H28A H -0.3870 0.6775 0.3786 0.043 Uiso 1 1 calc R U . . .
H28B H -0.3668 0.7126 0.3185 0.043 Uiso 1 1 calc R U . . .
C29 C -0.3267(4) 0.6157(2) 0.3109(2) 0.0349(11) Uani 1 1 d . . . . .
H29 H -0.4137 0.5927 0.2912 0.042 Uiso 1 1 calc R U . . .
C30 C -0.2729(5) 0.5719(2) 0.3548(2) 0.0388(12) Uani 1 1 d . . . . .
H30A H -0.3284 0.5643 0.3867 0.047 Uiso 1 1 calc R U . . .
H30B H -0.2696 0.5273 0.3319 0.047 Uiso 1 1 calc R U . . .
C31 C -0.1409(4) 0.6068(2) 0.3848(2) 0.0331(11) Uani 1 1 d . . . . .
H31 H -0.1056 0.5779 0.4133 0.040 Uiso 1 1 calc R U . . .
C32 C -0.0560(4) 0.6176(2) 0.3341(2) 0.0306(10) Uani 1 1 d . . . . .
H32A H 0.0311 0.6389 0.3532 0.037 Uiso 1 1 calc R U . . .
H32B H -0.0529 0.5731 0.3109 0.037 Uiso 1 1 calc R U . . .
C33 C -0.1447(4) 0.6754(2) 0.42024(19) 0.0318(10) Uani 1 1 d . . . . .
H33A H -0.0584 0.6979 0.4397 0.038 Uiso 1 1 calc R U . . .
H33B H -0.1985 0.6693 0.4530 0.038 Uiso 1 1 calc R U . . .
C34 C -0.2409(4) 0.6277(2) 0.26144(19) 0.0293(10) Uani 1 1 d . . . . .
H34A H -0.2761 0.6565 0.2335 0.035 Uiso 1 1 calc R U . . .
H34B H -0.2389 0.5839 0.2369 0.035 Uiso 1 1 calc R U . . .
C35 C 0.2144(4) 0.6173(2) 0.12620(19) 0.0265(10) Uani 1 1 d . . . . .
C36 C 0.3560(4) 0.6200(2) 0.1434(2) 0.0341(11) Uani 1 1 d . . . . .
H36A H 0.3818 0.6395 0.1871 0.041 Uiso 1 1 calc R U . . .
H36B H 0.4036 0.6499 0.1184 0.041 Uiso 1 1 calc R U . . .
C37 C 0.3888(5) 0.5491(2) 0.1326(2) 0.0369(12) Uani 1 1 d . . . . .
H37 H 0.4818 0.5525 0.1444 0.044 Uiso 1 1 calc R U . . .
C38 C 0.3515(5) 0.5194(2) 0.0651(2) 0.0444(14) Uani 1 1 d . . . . .
H38A H 0.3730 0.4738 0.0581 0.053 Uiso 1 1 calc R U . . .
H38B H 0.3988 0.5486 0.0395 0.053 Uiso 1 1 calc R U . . .
C39 C 0.2088(5) 0.5144(2) 0.0472(2) 0.0403(12) Uani 1 1 d . . . . .
H39 H 0.1839 0.4951 0.0029 0.048 Uiso 1 1 calc R U . . .
C40 C 0.1368(5) 0.4688(2) 0.0867(2) 0.0369(11) Uani 1 1 d . . . . .
H40A H 0.1562 0.4228 0.0795 0.044 Uiso 1 1 calc R U . . .
H40B H 0.0447 0.4653 0.0752 0.044 Uiso 1 1 calc R U . . .
C41 C 0.1751(4) 0.4984(2) 0.1545(2) 0.0309(10) Uani 1 1 d . . . . .
H41 H 0.1276 0.4685 0.1802 0.037 Uiso 1 1 calc R U . . .
C42 C 0.1419(4) 0.5698(2) 0.16462(19) 0.0255(9) Uani 1 1 d . . . . .
H42A H 0.0499 0.5663 0.1530 0.031 Uiso 1 1 calc R U . . .
H42B H 0.1637 0.5889 0.2086 0.031 Uiso 1 1 calc R U . . .
C43 C 0.3161(4) 0.5037(2) 0.1727(2) 0.0348(11) Uani 1 1 d . . . . .
H43A H 0.3376 0.4581 0.1671 0.042 Uiso 1 1 calc R U . . .
H43B H 0.3403 0.5232 0.2165 0.042 Uiso 1 1 calc R U . . .
C44 C 0.1761(5) 0.5851(2) 0.05839(19) 0.0339(11) Uani 1 1 d . . . . .
H44A H 0.0841 0.5817 0.0468 0.041 Uiso 1 1 calc R U . . .
H44B H 0.2206 0.6146 0.0321 0.041 Uiso 1 1 calc R U . . .
C45 C 0.7418(4) 0.79960(19) 0.83706(17) 0.0192(8) Uani 1 1 d . . . . .
C46 C 0.6874(4) 0.8277(2) 0.88526(18) 0.0222(9) Uani 1 1 d . . . . .
H46 H 0.7143 0.8297 0.9279 0.027 Uiso 1 1 calc R U . . .
C47 C 0.5861(4) 0.8520(2) 0.85856(18) 0.0215(9) Uani 1 1 d . . . . .
C48 C 0.8563(4) 0.7655(2) 0.83969(19) 0.0231(9) Uani 1 1 d . . . . .
C49 C 0.9128(4) 0.7648(2) 0.7797(2) 0.0327(10) Uani 1 1 d . . . . .
H49A H 0.8533 0.7349 0.7469 0.049 Uiso 1 1 calc R U . . .
H49B H 0.9924 0.7482 0.7846 0.049 Uiso 1 1 calc R U . . .
H49C H 0.9288 0.8108 0.7691 0.049 Uiso 1 1 calc R U . . .
C50 C 0.8159(5) 0.6922(2) 0.8516(3) 0.0421(13) Uani 1 1 d . . . . .
H50A H 0.7513 0.6675 0.8182 0.063 Uiso 1 1 calc R U . . .
H50B H 0.7813 0.6923 0.8905 0.063 Uiso 1 1 calc R U . . .
H50C H 0.8895 0.6702 0.8538 0.063 Uiso 1 1 calc R U . . .
C51 C 0.9560(4) 0.8041(3) 0.8918(2) 0.0397(12) Uani 1 1 d . . . . .
H51A H 1.0277 0.7807 0.8956 0.060 Uiso 1 1 calc R U . . .
H51B H 0.9196 0.8064 0.9302 0.060 Uiso 1 1 calc R U . . .
H51C H 0.9851 0.8501 0.8830 0.060 Uiso 1 1 calc R U . . .
C52 C 0.4926(4) 0.8850(2) 0.88902(19) 0.0306(10) Uani 1 1 d . . . . .
H52A H 0.4919 0.9294 0.8759 0.046 Uiso 1 1 calc R U . . .
H52B H 0.5160 0.8907 0.9336 0.046 Uiso 1 1 calc R U . . .
H52C H 0.4082 0.8565 0.8776 0.046 Uiso 1 1 calc R U . . .
C53 C 0.6875(4) 0.8740(2) 0.62004(18) 0.0228(9) Uani 1 1 d . . . . .
C54 C 0.6893(4) 0.9433(2) 0.63280(18) 0.0248(9) Uani 1 1 d . . . . .
H54 H 0.7271 0.9777 0.6115 0.030 Uiso 1 1 calc R U . . .
C55 C 0.6252(4) 0.9518(2) 0.68256(17) 0.0206(9) Uani 1 1 d . . . . .
C56 C 0.7441(4) 0.8374(2) 0.56957(19) 0.0286(10) Uani 1 1 d . . . . .
C57 C 0.8642(4) 0.8162(2) 0.5982(2) 0.0384(12) Uani 1 1 d . . . . .
H57A H 0.8993 0.7905 0.5664 0.058 Uiso 1 1 calc R U . . .
H57B H 0.8433 0.7879 0.6298 0.058 Uiso 1 1 calc R U . . .
H57C H 0.9266 0.8567 0.6168 0.058 Uiso 1 1 calc R U . . .
C58 C 0.6495(4) 0.7766(2) 0.5341(2) 0.0365(11) Uani 1 1 d . . . . .
H58A H 0.5750 0.7919 0.5155 0.055 Uiso 1 1 calc R U . . .
H58B H 0.6239 0.7446 0.5621 0.055 Uiso 1 1 calc R U . . .
H58C H 0.6889 0.7542 0.5018 0.055 Uiso 1 1 calc R U . . .
C59 C 0.7831(6) 0.8860(3) 0.5237(2) 0.0482(14) Uani 1 1 d . . . . .
H59A H 0.8186 0.8621 0.4909 0.072 Uiso 1 1 calc R U . . .
H59B H 0.8466 0.9247 0.5451 0.072 Uiso 1 1 calc R U . . .
H59C H 0.7087 0.9022 0.5061 0.072 Uiso 1 1 calc R U . . .
C60 C 0.5979(4) 1.0156(2) 0.71418(19) 0.0264(9) Uani 1 1 d . . . . .
H60A H 0.6444 1.0544 0.6986 0.040 Uiso 1 1 calc R U . . .
H60B H 0.6245 1.0191 0.7584 0.040 Uiso 1 1 calc R U . . .
H60C H 0.5070 1.0152 0.7064 0.040 Uiso 1 1 calc R U . . .
C61 C 0.2608(4) 0.7427(2) 0.64777(18) 0.0239(9) Uani 1 1 d . . . . .
C62 C 0.1811(4) 0.7820(2) 0.67347(19) 0.0297(10) Uani 1 1 d . . . . .
H62 H 0.0919 0.7755 0.6635 0.036 Uiso 1 1 calc R U . . .
C63 C 0.2573(4) 0.8321(2) 0.71626(18) 0.0250(9) Uani 1 1 d . . . . .
C64 C 0.2288(4) 0.6828(2) 0.5976(2) 0.0284(10) Uani 1 1 d . . . . .
C65 C 0.1928(5) 0.6177(2) 0.6250(2) 0.0415(12) Uani 1 1 d . . . . .
H65A H 0.1684 0.5792 0.5919 0.062 Uiso 1 1 calc R U . . .
H65B H 0.1217 0.6211 0.6478 0.062 Uiso 1 1 calc R U . . .
H65C H 0.2653 0.6110 0.6527 0.062 Uiso 1 1 calc R U . . .
C66 C 0.3426(5) 0.6781(3) 0.5626(2) 0.0442(13) Uani 1 1 d . . . . .
H66A H 0.3175 0.6422 0.5273 0.066 Uiso 1 1 calc R U . . .
H66B H 0.4119 0.6677 0.5900 0.066 Uiso 1 1 calc R U . . .
H66C H 0.3706 0.7215 0.5484 0.066 Uiso 1 1 calc R U . . .
C67 C 0.1194(4) 0.6920(2) 0.5513(2) 0.0370(11) Uani 1 1 d . . . . .
H67A H 0.1442 0.7334 0.5334 0.056 Uiso 1 1 calc R U . . .
H67B H 0.0455 0.6956 0.5722 0.056 Uiso 1 1 calc R U . . .
H67C H 0.0982 0.6530 0.5188 0.056 Uiso 1 1 calc R U . . .
C68 C 0.2204(4) 0.8884(2) 0.7558(2) 0.0343(11) Uani 1 1 d . . . . .
H68A H 0.2749 0.9314 0.7524 0.051 Uiso 1 1 calc R U . . .
H68B H 0.2301 0.8802 0.7986 0.051 Uiso 1 1 calc R U . . .
H68C H 0.1321 0.8906 0.7424 0.051 Uiso 1 1 calc R U . . .
C69 C 0.7023(4) 0.5953(2) 0.62882(19) 0.0230(9) Uani 1 1 d . . . . .
C70 C 0.8409(4) 0.5912(2) 0.6476(2) 0.0301(10) Uani 1 1 d . . . . .
H70A H 0.8630 0.6034 0.6926 0.036 Uiso 1 1 calc R U . . .
H70B H 0.8960 0.6241 0.6281 0.036 Uiso 1 1 calc R U . . .
C71 C 0.8650(4) 0.5191(2) 0.6282(2) 0.0310(10) Uani 1 1 d . . . . .
H71 H 0.9561 0.5178 0.6405 0.037 Uiso 1 1 calc R U . . .
C72 C 0.8308(5) 0.5001(2) 0.5584(2) 0.0375(12) Uani 1 1 d . . . . .
H72A H 0.8845 0.5323 0.5376 0.045 Uiso 1 1 calc R U . . .
H72B H 0.8463 0.4541 0.5457 0.045 Uiso 1 1 calc R U . . .
C73 C 0.6918(5) 0.5022(2) 0.5400(2) 0.0359(11) Uani 1 1 d . . . . .
H73 H 0.6691 0.4896 0.4945 0.043 Uiso 1 1 calc R U . . .
C74 C 0.6085(4) 0.4529(2) 0.5721(2) 0.0341(11) Uani 1 1 d . . . . .
H74A H 0.6211 0.4062 0.5598 0.041 Uiso 1 1 calc R U . . .
H74B H 0.5184 0.4543 0.5599 0.041 Uiso 1 1 calc R U . . .
C75 C 0.6431(4) 0.4723(2) 0.6418(2) 0.0274(10) Uani 1 1 d . . . . .
H75 H 0.5890 0.4397 0.6628 0.033 Uiso 1 1 calc R U . . .
C76 C 0.7824(4) 0.4697(2) 0.6604(2) 0.0317(10) Uani 1 1 d . . . . .
H76A H 0.8050 0.4820 0.7054 0.038 Uiso 1 1 calc R U . . .
H76B H 0.7968 0.4232 0.6489 0.038 Uiso 1 1 calc R U . . .
C77 C 0.6684(4) 0.5736(2) 0.5591(2) 0.0309(10) Uani 1 1 d . . . . .
H77A H 0.5783 0.5748 0.5466 0.037 Uiso 1 1 calc R U . . .
H77B H 0.7200 0.6060 0.5377 0.037 Uiso 1 1 calc R U . . .
C78 C 0.6209(4) 0.5439(2) 0.66058(19) 0.0246(9) Uani 1 1 d . . . . .
H01A H 0.6423 0.5563 0.7056 0.030 Uiso 1 1 calc R U . . .
H01B H 0.5305 0.5453 0.6493 0.030 Uiso 1 1 calc R U . . .
C79 C 0.3982(4) 0.64220(19) 0.79971(18) 0.0207(9) Uani 1 1 d . . . . .
C80 C 0.4703(4) 0.6428(2) 0.8638(2) 0.0294(10) Uani 1 1 d . . . . .
H80A H 0.5285 0.6870 0.8768 0.035 Uiso 1 1 calc R U . . .
H80B H 0.5216 0.6070 0.8621 0.035 Uiso 1 1 calc R U . . .
C81 C 0.3786(4) 0.6311(2) 0.9110(2) 0.0321(10) Uani 1 1 d . . . . .
H81 H 0.4275 0.6317 0.9523 0.039 Uiso 1 1 calc R U . . .
C82 C 0.2892(4) 0.5624(2) 0.8914(2) 0.0340(11) Uani 1 1 d . . . . .
H82A H 0.3387 0.5257 0.8898 0.041 Uiso 1 1 calc R U . . .
H82B H 0.2300 0.5546 0.9217 0.041 Uiso 1 1 calc R U . . .
C83 C 0.2158(5) 0.5614(2) 0.8291(2) 0.0368(11) Uani 1 1 d . . . . .
H83 H 0.1576 0.5166 0.8162 0.044 Uiso 1 1 calc R U . . .
C84 C 0.1384(4) 0.6182(2) 0.8319(2) 0.0388(12) Uani 1 1 d . . . . .
H84A H 0.0893 0.6174 0.7912 0.047 Uiso 1 1 calc R U . . .
H84B H 0.0782 0.6113 0.8619 0.047 Uiso 1 1 calc R U . . .
C85 C 0.2277(4) 0.6860(2) 0.8509(2) 0.0348(11) Uani 1 1 d . . . . .
H85 H 0.1776 0.7230 0.8531 0.042 Uiso 1 1 calc R U . . .
C86 C 0.3200(4) 0.6976(2) 0.8041(2) 0.0283(10) Uani 1 1 d . . . . .
H86A H 0.2720 0.6979 0.7634 0.034 Uiso 1 1 calc R U . . .
H86B H 0.3769 0.7422 0.8166 0.034 Uiso 1 1 calc R U . . .
C87 C 0.3084(4) 0.5731(2) 0.7820(2) 0.0318(10) Uani 1 1 d . . . . .
H87A H 0.3585 0.5367 0.7799 0.038 Uiso 1 1 calc R U . . .
H87B H 0.2600 0.5711 0.7409 0.038 Uiso 1 1 calc R U . . .
C88 C 0.3025(5) 0.6871(2) 0.9139(2) 0.0382(12) Uani 1 1 d . . . . .
H88A H 0.3601 0.7315 0.9267 0.046 Uiso 1 1 calc R U . . .
H88B H 0.2438 0.6807 0.9446 0.046 Uiso 1 1 calc R U . . .
C103 C 0.2752(6) 0.9884(3) 0.5832(3) 0.0731(15) Uani 1 1 d . U . . .
H10I H 0.2409 1.0226 0.5616 0.088 Uiso 0.593(7) 1 calc R U P A 1
H10J H 0.2889 1.0042 0.6279 0.088 Uiso 0.593(7) 1 calc R U P A 1
H10K H 0.3052 1.0286 0.6148 0.088 Uiso 0.407(7) 1 calc R U P A 2
H10L H 0.1916 0.9920 0.5621 0.088 Uiso 0.407(7) 1 calc R U P A 2
C200 C -0.2564(5) 0.9754(3) 0.1130(3) 0.0519(14) Uani 1 1 d . . . . .
H20A H -0.3415 0.9860 0.1155 0.062 Uiso 1 1 calc R U . . .
H20B H -0.2232 0.9641 0.1532 0.062 Uiso 1 1 calc R U . . .
C201 C -0.2636(5) 0.9175(3) 0.0640(3) 0.0461(13) Uani 1 1 d . . . . .
H20C H -0.3261 0.9190 0.0282 0.055 Uiso 1 1 calc R U . . .
H20D H -0.2848 0.8736 0.0793 0.055 Uiso 1 1 calc R U . . .
C202 C -0.1302(5) 0.9301(3) 0.0488(2) 0.0463(14) Uani 1 1 d . . . . .
H20E H -0.0727 0.9116 0.0775 0.056 Uiso 1 1 calc R U . . .
H20F H -0.1269 0.9097 0.0063 0.056 Uiso 1 1 calc R U . . .
C203 C -0.0969(5) 1.0056(2) 0.0563(2) 0.0377(11) Uani 1 1 d . . . . .
H20G H -0.0064 1.0214 0.0730 0.045 Uiso 1 1 calc R U . . .
H20H H -0.1129 1.0217 0.0162 0.045 Uiso 1 1 calc R U . . .
H1 H -0.037(3) 0.9352(18) 0.2595(16) 0.012(9) Uiso 1 1 d . . . . .
H2A H 0.478(3) 0.9175(18) 0.7702(17) 0.015(10) Uiso 1 1 d . . . . .
H7 H 0.206(4) 0.711(2) 0.111(2) 0.036(14) Uiso 1 1 d . . . . .
H8 H -0.011(4) 0.634(2) 0.222(2) 0.037(13) Uiso 1 1 d . . . . .
H15 H 0.729(5) 0.692(3) 0.626(2) 0.052(16) Uiso 1 1 d . . . . .
H16 H 0.514(4) 0.620(2) 0.743(2) 0.028(12) Uiso 1 1 d . . . . .
B1 B -0.0012(4) 0.8906(2) 0.2412(2) 0.0189(9) Uani 1 1 d . . . . .
B2 B 0.5029(4) 0.8708(2) 0.7475(2) 0.0198(10) Uani 1 1 d . . . . .
Ho1 Ho 0.08443(2) 0.74652(2) 0.19507(2) 0.01874(5) Uani 1 1 d . . . . .
Ho2 Ho 0.57146(2) 0.72458(2) 0.69800(2) 0.01768(5) Uani 1 1 d . . . . .
N1 N 0.0903(3) 0.91230(15) 0.19615(14) 0.0164(7) Uani 1 1 d . . . . .
N2 N 0.1471(3) 0.86656(16) 0.16362(14) 0.0187(7) Uani 1 1 d . . . . .
N3 N -0.1149(3) 0.83528(15) 0.20699(14) 0.0177(7) Uani 1 1 d . . . . .
N4 N -0.1019(3) 0.78752(16) 0.15899(15) 0.0216(7) Uani 1 1 d . . . . .
N5 N 0.0744(3) 0.86815(15) 0.29674(14) 0.0168(7) Uani 1 1 d . . . . .
N6 N 0.1585(3) 0.82492(15) 0.28857(14) 0.0170(7) Uani 1 1 d . . . . .
N7 N 0.1808(4) 0.68418(18) 0.13726(17) 0.0263(8) Uani 1 1 d . . . . .
N8 N -0.0239(3) 0.67456(18) 0.24301(16) 0.0253(8) Uani 1 1 d . . . . .
N9 N 0.5813(3) 0.83950(15) 0.79722(14) 0.0170(7) Uani 1 1 d . . . . .
N10 N 0.6777(3) 0.80605(16) 0.78356(14) 0.0185(7) Uani 1 1 d . . . . .
N11 N 0.5869(3) 0.88949(16) 0.69835(14) 0.0193(7) Uani 1 1 d . . . . .
N12 N 0.6256(3) 0.84059(16) 0.66015(14) 0.0196(7) Uani 1 1 d . . . . .
N13 N 0.3781(3) 0.82280(16) 0.71629(14) 0.0192(7) Uani 1 1 d . . . . .
N14 N 0.3802(3) 0.76712(16) 0.67430(15) 0.0205(7) Uani 1 1 d . . . . .
N15 N 0.6782(3) 0.66292(17) 0.64652(16) 0.0231(8) Uani 1 1 d . . . . .
N16 N 0.4838(3) 0.65488(17) 0.75427(16) 0.0229(8) Uani 1 1 d . . . . .
O2 O -0.1752(3) 1.03114(16) 0.09800(16) 0.0460(9) Uani 1 1 d . . . . .
C100 C 0.3751(10) 0.9011(5) 0.5499(6) 0.0524(19) Uani 0.593(7) 1 d . U P A 1
H10A H 0.4145 0.8869 0.5137 0.063 Uiso 0.593(7) 1 calc R U P A 1
H10B H 0.4162 0.8843 0.5857 0.063 Uiso 0.593(7) 1 calc R U P A 1
C101 C 0.2485(8) 0.8734(5) 0.5399(4) 0.0405(16) Uani 0.593(7) 1 d . U P A 1
H10C H 0.2331 0.8304 0.5573 0.049 Uiso 0.593(7) 1 calc R U P A 1
H10D H 0.2179 0.8636 0.4953 0.049 Uiso 0.593(7) 1 calc R U P A 1
C102 C 0.1859(10) 0.9197(5) 0.5680(5) 0.0600(19) Uani 0.593(7) 1 d . U P A 1
H10E H 0.1589 0.9046 0.6060 0.072 Uiso 0.593(7) 1 calc R U P A 1
H10F H 0.1097 0.9233 0.5403 0.072 Uiso 0.593(7) 1 calc R U P A 1
O1 O 0.3952(8) 0.9759(4) 0.5615(4) 0.0645(17) Uani 0.593(7) 1 d . U P A 1
C10A C 0.3765(13) 0.9146(7) 0.5228(6) 0.0388(19) Uani 0.407(7) 1 d . U P A 2
H10G H 0.3267 0.8942 0.4825 0.047 Uiso 0.407(7) 1 calc R U P A 2
H10H H 0.4633 0.9056 0.5223 0.047 Uiso 0.407(7) 1 calc R U P A 2
C11A C 0.3220(15) 0.8822(7) 0.5693(6) 0.0442(19) Uani 0.407(7) 1 d . U P A 2
H11A H 0.3875 0.8656 0.5950 0.053 Uiso 0.407(7) 1 calc R U P A 2
H11B H 0.2553 0.8429 0.5504 0.053 Uiso 0.407(7) 1 calc R U P A 2
C12A C 0.2645(15) 0.9336(8) 0.6092(7) 0.059(2) Uani 0.407(7) 1 d . U P A 2
H12A H 0.1745 0.9153 0.6110 0.071 Uiso 0.407(7) 1 calc R U P A 2
H12B H 0.3106 0.9435 0.6514 0.071 Uiso 0.407(7) 1 calc R U P A 2
O1A O 0.3824(12) 0.9858(6) 0.5301(6) 0.071(2) Uani 0.407(7) 1 d . U P A 2

loop_
_atom_site_aniso_label
_atom_site_aniso_U_11
_atom_site_aniso_U_22
_atom_site_aniso_U_33
_atom_site_aniso_U_23
_atom_site_aniso_U_13
_atom_site_aniso_U_12
C1 0.021(2) 0.024(2) 0.018(2) 0.0057(16) 0.0027(16) 0.0065(17)
C2 0.018(2) 0.024(2) 0.025(2) 0.0072(17) 0.0038(17) 0.0046(17)
C3 0.019(2) 0.019(2) 0.023(2) 0.0035(16) -0.0009(16) 0.0057(16)
C4 0.023(2) 0.027(2) 0.027(2) 0.0074(18) 0.0104(18) 0.0107(18)
C5 0.040(3) 0.039(3) 0.046(3) 0.013(2) 0.026(2) 0.011(2)
C6 0.031(3) 0.042(3) 0.040(3) 0.011(2) 0.011(2) 0.019(2)
C7 0.038(3) 0.039(3) 0.028(2) -0.002(2) 0.011(2) 0.015(2)
C8 0.028(2) 0.019(2) 0.028(2) 0.0034(17) 0.0071(18) 0.0078(18)
C9 0.021(2) 0.020(2) 0.025(2) 0.0067(17) -0.0014(17) 0.0030(17)
C10 0.016(2) 0.031(2) 0.030(2) 0.0064(19) -0.0001(17) 0.0075(18)
C11 0.021(2) 0.028(2) 0.021(2) 0.0053(17) 0.0055(17) 0.0082(18)
C12 0.027(2) 0.022(2) 0.030(2) -0.0016(18) -0.0050(18) 0.0017(18)
C13 0.108(5) 0.030(3) 0.039(3) 0.000(2) 0.013(3) -0.003(3)
C14 0.040(3) 0.073(4) 0.051(4) -0.029(3) 0.008(3) 0.002(3)
C15 0.078(4) 0.060(4) 0.037(3) -0.008(3) -0.016(3) 0.033(3)
C16 0.018(2) 0.049(3) 0.034(3) 0.000(2) 0.0080(19) 0.013(2)
C17 0.020(2) 0.018(2) 0.022(2) 0.0056(16) 0.0016(16) 0.0023(16)
C18 0.023(2) 0.025(2) 0.022(2) 0.0027(17) 0.0021(17) 0.0053(17)
C19 0.020(2) 0.025(2) 0.020(2) 0.0025(17) 0.0060(16) 0.0045(17)
C20 0.024(2) 0.024(2) 0.028(2) 0.0074(18) -0.0016(18) 0.0107(18)
C21 0.036(3) 0.028(2) 0.041(3) 0.015(2) 0.003(2) 0.010(2)
C22 0.041(3) 0.048(3) 0.033(3) -0.001(2) -0.003(2) 0.029(2)
C23 0.022(2) 0.032(3) 0.054(3) 0.015(2) 0.010(2) 0.009(2)
C24 0.032(3) 0.039(3) 0.025(2) -0.005(2) 0.0056(19) 0.013(2)
C25 0.018(2) 0.020(2) 0.024(2) 0.0036(16) 0.0066(16) 0.0052(16)
C26 0.031(2) 0.023(2) 0.029(2) 0.0051(18) 0.0131(19) 0.0108(18)
C27 0.034(2) 0.020(2) 0.029(2) 0.0027(18) 0.0159(19) 0.0094(18)
C28 0.027(3) 0.055(3) 0.030(3) 0.008(2) 0.013(2) 0.014(2)
C29 0.022(2) 0.045(3) 0.035(3) 0.003(2) 0.009(2) -0.004(2)
C30 0.043(3) 0.029(3) 0.044(3) 0.004(2) 0.021(2) -0.004(2)
C31 0.039(3) 0.033(3) 0.036(3) 0.017(2) 0.013(2) 0.017(2)
C32 0.027(2) 0.030(2) 0.041(3) 0.010(2) 0.013(2) 0.0123(19)
C33 0.033(3) 0.040(3) 0.022(2) 0.008(2) 0.0078(19) 0.003(2)
C34 0.025(2) 0.034(3) 0.028(2) 0.0004(19) 0.0090(18) 0.0024(19)
C35 0.040(3) 0.020(2) 0.025(2) 0.0042(17) 0.0142(19) 0.0130(19)
C36 0.032(3) 0.027(3) 0.047(3) 0.005(2) 0.021(2) 0.008(2)
C37 0.040(3) 0.034(3) 0.047(3) 0.013(2) 0.021(2) 0.020(2)
C38 0.071(4) 0.028(3) 0.047(3) 0.013(2) 0.037(3) 0.023(3)
C39 0.068(4) 0.032(3) 0.027(3) 0.006(2) 0.017(2) 0.017(2)
C40 0.055(3) 0.024(3) 0.035(3) 0.005(2) 0.011(2) 0.013(2)
C41 0.042(3) 0.023(2) 0.033(3) 0.0076(19) 0.014(2) 0.014(2)
C42 0.031(2) 0.025(2) 0.024(2) 0.0055(18) 0.0102(18) 0.0122(19)
C43 0.043(3) 0.031(3) 0.039(3) 0.013(2) 0.016(2) 0.020(2)
C44 0.053(3) 0.030(3) 0.025(2) 0.0076(19) 0.015(2) 0.015(2)
C45 0.019(2) 0.016(2) 0.021(2) 0.0048(16) -0.0013(16) -0.0005(16)
C46 0.023(2) 0.025(2) 0.019(2) 0.0037(17) -0.0016(16) 0.0060(17)
C47 0.023(2) 0.022(2) 0.019(2) 0.0020(16) 0.0019(16) 0.0034(17)
C48 0.021(2) 0.022(2) 0.026(2) 0.0050(17) -0.0013(17) 0.0076(17)
C49 0.028(2) 0.042(3) 0.034(3) 0.010(2) 0.0050(19) 0.018(2)
C50 0.037(3) 0.030(3) 0.067(4) 0.022(2) 0.013(3) 0.015(2)
C51 0.031(3) 0.050(3) 0.037(3) -0.005(2) -0.006(2) 0.019(2)
C52 0.035(3) 0.038(3) 0.021(2) -0.0002(19) 0.0065(19) 0.015(2)
C53 0.025(2) 0.026(2) 0.021(2) 0.0100(17) 0.0035(17) 0.0091(18)
C54 0.033(2) 0.020(2) 0.022(2) 0.0088(17) 0.0031(18) 0.0055(18)
C55 0.019(2) 0.023(2) 0.019(2) 0.0035(16) -0.0055(16) 0.0082(17)
C56 0.036(3) 0.030(2) 0.023(2) 0.0059(18) 0.0121(19) 0.009(2)
C57 0.030(3) 0.042(3) 0.046(3) 0.006(2) 0.012(2) 0.013(2)
C58 0.042(3) 0.042(3) 0.027(2) 0.002(2) 0.001(2) 0.016(2)
C59 0.078(4) 0.044(3) 0.032(3) 0.011(2) 0.032(3) 0.015(3)
C60 0.032(2) 0.018(2) 0.029(2) 0.0051(18) 0.0009(19) 0.0078(18)
C61 0.020(2) 0.031(2) 0.021(2) 0.0019(18) 0.0006(17) 0.0080(18)
C62 0.015(2) 0.043(3) 0.030(2) -0.003(2) 0.0002(18) 0.0122(19)
C63 0.019(2) 0.034(3) 0.022(2) -0.0008(18) -0.0001(17) 0.0133(18)
C64 0.023(2) 0.032(3) 0.027(2) -0.0034(19) -0.0036(18) 0.0069(19)
C65 0.044(3) 0.037(3) 0.040(3) -0.001(2) 0.000(2) 0.006(2)
C66 0.033(3) 0.053(3) 0.042(3) -0.015(2) 0.004(2) 0.010(2)
C67 0.038(3) 0.040(3) 0.029(3) -0.004(2) -0.004(2) 0.008(2)
C68 0.026(2) 0.045(3) 0.031(3) -0.013(2) 0.0007(19) 0.019(2)
C69 0.022(2) 0.022(2) 0.026(2) 0.0020(17) 0.0047(17) 0.0086(17)
C70 0.023(2) 0.024(2) 0.045(3) 0.004(2) 0.007(2) 0.0084(18)
C71 0.019(2) 0.031(3) 0.047(3) 0.008(2) 0.010(2) 0.0113(19)
C72 0.046(3) 0.027(3) 0.049(3) 0.010(2) 0.025(2) 0.020(2)
C73 0.053(3) 0.034(3) 0.024(2) 0.000(2) 0.009(2) 0.015(2)
C74 0.033(3) 0.026(2) 0.042(3) -0.004(2) 0.005(2) 0.008(2)
C75 0.025(2) 0.022(2) 0.037(3) 0.0040(19) 0.0113(19) 0.0050(18)
C76 0.031(3) 0.030(3) 0.039(3) 0.009(2) 0.010(2) 0.013(2)
C77 0.036(3) 0.030(3) 0.032(3) 0.009(2) 0.012(2) 0.013(2)
C78 0.025(2) 0.026(2) 0.024(2) -0.0002(17) 0.0070(18) 0.0087(18)
C79 0.022(2) 0.018(2) 0.022(2) 0.0002(16) 0.0063(17) 0.0037(16)
C80 0.024(2) 0.029(2) 0.036(3) 0.007(2) 0.0069(19) 0.0056(19)
C81 0.036(3) 0.037(3) 0.026(2) 0.010(2) 0.009(2) 0.009(2)
C82 0.042(3) 0.027(3) 0.040(3) 0.012(2) 0.022(2) 0.012(2)
C83 0.037(3) 0.029(3) 0.040(3) 0.001(2) 0.015(2) -0.008(2)
C84 0.023(2) 0.053(3) 0.046(3) 0.019(2) 0.015(2) 0.006(2)
C85 0.036(3) 0.037(3) 0.042(3) 0.014(2) 0.023(2) 0.020(2)
C86 0.030(2) 0.027(2) 0.034(3) 0.0107(19) 0.016(2) 0.0111(19)
C87 0.036(3) 0.026(2) 0.032(3) 0.0024(19) 0.014(2) 0.000(2)
C88 0.052(3) 0.029(3) 0.038(3) 0.001(2) 0.027(2) 0.010(2)
C103 0.067(3) 0.070(3) 0.085(4) 0.007(2) 0.020(3) 0.019(2)
C200 0.048(3) 0.046(3) 0.059(4) -0.001(3) 0.018(3) 0.002(3)
C201 0.049(3) 0.038(3) 0.051(3) 0.006(2) 0.009(3) 0.008(2)
C202 0.037(3) 0.048(3) 0.046(3) -0.017(2) 0.001(2) 0.008(2)
C203 0.033(3) 0.043(3) 0.037(3) 0.005(2) 0.004(2) 0.007(2)
B1 0.019(2) 0.016(2) 0.023(2) 0.0046(18) 0.0060(18) 0.0072(18)
B2 0.021(2) 0.022(3) 0.017(2) -0.0008(18) 0.0003(18) 0.0101(19)
Ho1 0.01882(10) 0.01800(11) 0.02118(10) 0.00211(7) 0.00543(8) 0.00712(8)
Ho2 0.01706(10) 0.01784(10) 0.01985(10) 0.00216(7) 0.00367(7) 0.00771(7)
N1 0.0180(17) 0.0139(17) 0.0193(17) 0.0029(13) 0.0044(13) 0.0065(13)
N2 0.0175(17) 0.0195(18) 0.0219(17) 0.0020(14) 0.0063(13) 0.0095(14)
N3 0.0139(16) 0.0168(17) 0.0228(17) 0.0022(13) 0.0014(13) 0.0047(13)
N4 0.0178(18) 0.0204(18) 0.0258(19) -0.0034(14) 0.0022(14) 0.0061(14)
N5 0.0177(17) 0.0142(17) 0.0200(17) 0.0011(13) 0.0062(13) 0.0054(13)
N6 0.0163(17) 0.0140(17) 0.0221(17) 0.0044(13) 0.0054(13) 0.0039(13)
N7 0.038(2) 0.021(2) 0.027(2) 0.0060(16) 0.0151(17) 0.0139(16)
N8 0.028(2) 0.023(2) 0.029(2) 0.0032(16) 0.0142(16) 0.0101(16)
N9 0.0173(17) 0.0163(17) 0.0175(17) 0.0027(13) 0.0008(13) 0.0047(13)
N10 0.0187(17) 0.0172(17) 0.0209(17) 0.0039(13) 0.0023(13) 0.0065(13)
N11 0.0197(18) 0.0215(19) 0.0185(17) 0.0042(14) 0.0007(13) 0.0089(14)
N12 0.0241(18) 0.0186(18) 0.0184(17) 0.0015(13) 0.0043(14) 0.0105(14)
N13 0.0210(18) 0.0211(18) 0.0174(17) 0.0005(13) 0.0025(13) 0.0110(14)
N14 0.0172(17) 0.0219(18) 0.0218(18) -0.0009(14) -0.0002(14) 0.0073(14)
N15 0.0222(19) 0.0175(19) 0.033(2) 0.0049(15) 0.0119(16) 0.0077(15)
N16 0.0238(19) 0.0174(19) 0.031(2) 0.0036(15) 0.0115(15) 0.0078(15)
O2 0.048(2) 0.035(2) 0.057(2) 0.0009(17) 0.0144(18) 0.0097(17)
C100 0.040(3) 0.054(3) 0.062(5) -0.001(3) 0.005(3) 0.013(2)
C101 0.039(3) 0.053(3) 0.031(3) 0.017(3) 0.000(3) 0.009(2)
C102 0.057(3) 0.070(3) 0.057(4) 0.011(3) 0.012(3) 0.019(2)
O1 0.066(3) 0.060(3) 0.070(4) 0.005(3) 0.012(3) 0.017(2)
C10A 0.036(4) 0.053(3) 0.031(4) 0.009(3) 0.004(3) 0.016(3)
C11A 0.048(4) 0.052(3) 0.037(4) 0.012(3) 0.011(3) 0.017(3)
C12A 0.052(4) 0.064(3) 0.061(4) -0.004(3) 0.015(3) 0.016(3)
O1A 0.074(4) 0.059(3) 0.084(4) 0.011(3) 0.020(4) 0.022(3)

loop_
_atom_type_symbol
_atom_type_description
_atom_type_scat_dispersion_real
_atom_type_scat_dispersion_imag
_atom_type_scat_source
C C 0.0033 0.0016 'International Tables Vol C Tables 4.2.6.8 and 6.1.1.4'
H H 0.0000 0.0000 'International Tables Vol C Tables 4.2.6.8 and 6.1.1.4'
B B 0.0013 0.0007 'International Tables Vol C Tables 4.2.6.8 and 6.1.1.4'
Ho Ho -0.2175 4.6783 'International Tables Vol C Tables 4.2.6.8 and 6.1.1.4'
N N 0.0061 0.0033 'International Tables Vol C Tables 4.2.6.8 and 6.1.1.4'
O O 0.0106 0.0060 'International Tables Vol C Tables 4.2.6.8 and 6.1.1.4'

loop_
_geom_angle_atom_site_label_1
_geom_angle_atom_site_label_2
_geom_angle_atom_site_label_3
_geom_angle
_geom_angle_site_symmetry_1
_geom_angle_site_symmetry_3
_geom_angle_publ_flag
N2 C1 C2 109.9(3) . . ?
N2 C1 C4 122.4(3) . . ?
C2 C1 C4 127.7(4) . . ?
C3 C2 C1 106.2(4) . . ?
C3 C2 H2 126.9 . . ?
C1 C2 H2 126.9 . . ?
N1 C3 C2 107.8(3) . . ?
N1 C3 C8 123.7(3) . . ?
C2 C3 C8 128.5(4) . . ?
C1 C4 C7 109.5(3) . . ?
C1 C4 C6 109.9(3) . . ?
C7 C4 C6 111.8(4) . . ?
C1 C4 C5 109.9(3) . . ?
C7 C4 C5 107.9(4) . . ?
C6 C4 C5 107.7(4) . . ?
C4 C5 H5A 109.5 . . ?
C4 C5 H5B 109.5 . . ?
H5A C5 H5B 109.5 . . ?
C4 C5 H5C 109.5 . . ?
H5A C5 H5C 109.5 . . ?
H5B C5 H5C 109.5 . . ?
C4 C6 H6A 109.5 . . ?
C4 C6 H6B 109.5 . . ?
H6A C6 H6B 109.5 . . ?
C4 C6 H6C 109.5 . . ?
H6A C6 H6C 109.5 . . ?
H6B C6 H6C 109.5 . . ?
C4 C7 H7A 109.5 . . ?
C4 C7 H7B 109.5 . . ?
H7A C7 H7B 109.5 . . ?
C4 C7 H7C 109.5 . . ?
H7A C7 H7C 109.5 . . ?
H7B C7 H7C 109.5 . . ?
C3 C8 H8A 109.5 . . ?
C3 C8 H8B 109.5 . . ?
H8A C8 H8B 109.5 . . ?
C3 C8 H8C 109.5 . . ?
H8A C8 H8C 109.5 . . ?
H8B C8 H8C 109.5 . . ?
N4 C9 C10 109.4(4) . . ?
N4 C9 C12 121.7(4) . . ?
C10 C9 C12 128.8(4) . . ?
C11 C10 C9 106.3(4) . . ?
C11 C10 H10 126.8 . . ?
C9 C10 H10 126.8 . . ?
N3 C11 C10 108.3(3) . . ?
N3 C11 C16 122.9(4) . . ?
C10 C11 C16 128.8(4) . . ?
C9 C12 C13 110.8(4) . . ?
C9 C12 C14 111.8(4) . . ?
C13 C12 C14 108.9(4) . . ?
C9 C12 C15 109.2(4) . . ?
C13 C12 C15 108.7(4) . . ?
C14 C12 C15 107.3(4) . . ?
C12 C13 H13A 109.5 . . ?
C12 C13 H13B 109.5 . . ?
H13A C13 H13B 109.5 . . ?
C12 C13 H13C 109.5 . . ?
H13A C13 H13C 109.5 . . ?
H13B C13 H13C 109.5 . . ?
C12 C14 H14A 109.5 . . ?
C12 C14 H14B 109.5 . . ?
H14A C14 H14B 109.5 . . ?
C12 C14 H14C 109.5 . . ?
H14A C14 H14C 109.5 . . ?
H14B C14 H14C 109.5 . . ?
C12 C15 H15A 109.5 . . ?
C12 C15 H15B 109.5 . . ?
H15A C15 H15B 109.5 . . ?
C12 C15 H15C 109.5 . . ?
H15A C15 H15C 109.5 . . ?
H15B C15 H15C 109.5 . . ?
C11 C16 H16A 109.5 . . ?
C11 C16 H16B 109.5 . . ?
H16A C16 H16B 109.5 . . ?
C11 C16 H16C 109.5 . . ?
H16A C16 H16C 109.5 . . ?
H16B C16 H16C 109.5 . . ?
N6 C17 C18 109.8(3) . . ?
N6 C17 C20 122.5(3) . . ?
C18 C17 C20 127.7(4) . . ?
C19 C18 C17 106.1(4) . . ?
C19 C18 H18 126.9 . . ?
C17 C18 H18 126.9 . . ?
N5 C19 C18 108.1(3) . . ?
N5 C19 C24 123.1(4) . . ?
C18 C19 C24 128.8(4) . . ?
C17 C20 C22 111.0(3) . . ?
C17 C20 C21 109.4(3) . . ?
C22 C20 C21 109.4(4) . . ?
C17 C20 C23 108.8(3) . . ?
C22 C20 C23 110.4(4) . . ?
C21 C20 C23 107.8(4) . . ?
C20 C21 H21A 109.5 . . ?
C20 C21 H21B 109.5 . . ?
H21A C21 H21B 109.5 . . ?
C20 C21 H21C 109.5 . . ?
H21A C21 H21C 109.5 . . ?
H21B C21 H21C 109.5 . . ?
C20 C22 H22A 109.5 . . ?
C20 C22 H22B 109.5 . . ?
H22A C22 H22B 109.5 . . ?
C20 C22 H22C 109.5 . . ?
H22A C22 H22C 109.5 . . ?
H22B C22 H22C 109.5 . . ?
C20 C23 H23A 109.5 . . ?
C20 C23 H23B 109.5 . . ?
H23A C23 H23B 109.5 . . ?
C20 C23 H23C 109.5 . . ?
H23A C23 H23C 109.5 . . ?
H23B C23 H23C 109.5 . . ?
C19 C24 H24A 109.5 . . ?
C19 C24 H24B 109.5 . . ?
H24A C24 H24B 109.5 . . ?
C19 C24 H24C 109.5 . . ?
H24A C24 H24C 109.5 . . ?
H24B C24 H24C 109.5 . . ?
N8 C25 C32 112.1(3) . . ?
N8 C25 C26 109.4(3) . . ?
C32 C25 C26 108.4(3) . . ?
N8 C25 C34 111.7(3) . . ?
C32 C25 C34 107.6(3) . . ?
C26 C25 C34 107.5(3) . . ?
C25 C26 C27 110.8(3) . . ?
C25 C26 H26A 109.5 . . ?
C27 C26 H26A 109.5 . . ?
C25 C26 H26B 109.5 . . ?
C27 C26 H26B 109.5 . . ?
H26A C26 H26B 108.1 . . ?
C33 C27 C28 109.5(4) . . ?
C33 C27 C26 109.6(3) . . ?
C28 C27 C26 109.6(4) . . ?
C33 C27 H27 109.4 . . ?
C28 C27 H27 109.4 . . ?
C26 C27 H27 109.4 . . ?
C29 C28 C27 109.7(4) . . ?
C29 C28 H28A 109.7 . . ?
C27 C28 H28A 109.7 . . ?
C29 C28 H28B 109.7 . . ?
C27 C28 H28B 109.7 . . ?
H28A C28 H28B 108.2 . . ?
C28 C29 C30 109.2(4) . . ?
C28 C29 C34 108.3(4) . . ?
C30 C29 C34 110.0(4) . . ?
C28 C29 H29 109.8 . . ?
C30 C29 H29 109.8 . . ?
C34 C29 H29 109.8 . . ?
C31 C30 C29 109.9(4) . . ?
C31 C30 H30A 109.7 . . ?
C29 C30 H30A 109.7 . . ?
C31 C30 H30B 109.7 . . ?
C29 C30 H30B 109.7 . . ?
H30A C30 H30B 108.2 . . ?
C30 C31 C33 110.2(4) . . ?
C30 C31 C32 108.6(4) . . ?
C33 C31 C32 108.9(4) . . ?
C30 C31 H31 109.7 . . ?
C33 C31 H31 109.7 . . ?
C32 C31 H31 109.7 . . ?
C25 C32 C31 111.6(3) . . ?
C25 C32 H32A 109.3 . . ?
C31 C32 H32A 109.3 . . ?
C25 C32 H32B 109.3 . . ?
C31 C32 H32B 109.3 . . ?
H32A C32 H32B 108.0 . . ?
C31 C33 C27 109.3(4) . . ?
C31 C33 H33A 109.8 . . ?
C27 C33 H33A 109.8 . . ?
C31 C33 H33B 109.8 . . ?
C27 C33 H33B 109.8 . . ?
H33A C33 H33B 108.3 . . ?
C29 C34 C25 111.6(4) . . ?
C29 C34 H34A 109.3 . . ?
C25 C34 H34A 109.3 . . ?
C29 C34 H34B 109.3 . . ?
C25 C34 H34B 109.3 . . ?
H34A C34 H34B 108.0 . . ?
N7 C35 C36 112.2(4) . . ?
N7 C35 C42 109.1(3) . . ?
C36 C35 C42 108.6(4) . . ?
N7 C35 C44 111.6(3) . . ?
C36 C35 C44 108.2(3) . . ?
C42 C35 C44 107.0(4) . . ?
C35 C36 C37 111.3(4) . . ?
C35 C36 H36A 109.4 . . ?
C37 C36 H36A 109.4 . . ?
C35 C36 H36B 109.4 . . ?
C37 C36 H36B 109.4 . . ?
H36A C36 H36B 108.0 . . ?
C38 C37 C36 109.6(4) . . ?
C38 C37 C43 110.0(4) . . ?
C36 C37 C43 108.7(4) . . ?
C38 C37 H37 109.5 . . ?
C36 C37 H37 109.5 . . ?
C43 C37 H37 109.5 . . ?
C37 C38 C39 109.4(4) . . ?
C37 C38 H38A 109.8 . . ?
C39 C38 H38A 109.8 . . ?
C37 C38 H38B 109.8 . . ?
C39 C38 H38B 109.8 . . ?
H38A C38 H38B 108.2 . . ?
C40 C39 C44 108.8(4) . . ?
C40 C39 C38 109.4(4) . . ?
C44 C39 C38 109.5(4) . . ?
C40 C39 H39 109.7 . . ?
C44 C39 H39 109.7 . . ?
C38 C39 H39 109.7 . . ?
C39 C40 C41 109.7(4) . . ?
C39 C40 H40A 109.7 . . ?
C41 C40 H40A 109.7 . . ?
C39 C40 H40B 109.7 . . ?
C41 C40 H40B 109.7 . . ?
H40A C40 H40B 108.2 . . ?
C43 C41 C40 110.2(4) . . ?
C43 C41 C42 109.4(4) . . ?
C40 C41 C42 108.7(4) . . ?
C43 C41 H41 109.5 . . ?
C40 C41 H41 109.5 . . ?
C42 C41 H41 109.5 . . ?
C35 C42 C41 110.9(3) . . ?
C35 C42 H42A 109.5 . . ?
C41 C42 H42A 109.5 . . ?
C35 C42 H42B 109.5 . . ?
C41 C42 H42B 109.5 . . ?
H42A C42 H42B 108.0 . . ?
C41 C43 C37 109.4(4) . . ?
C41 C43 H43A 109.8 . . ?
C37 C43 H43A 109.8 . . ?
C41 C43 H43B 109.8 . . ?
C37 C43 H43B 109.8 . . ?
H43A C43 H43B 108.2 . . ?
C39 C44 C35 111.5(4) . . ?
C39 C44 H44A 109.3 . . ?
C35 C44 H44A 109.3 . . ?
C39 C44 H44B 109.3 . . ?
C35 C44 H44B 109.3 . . ?
H44A C44 H44B 108.0 . . ?
N10 C45 C46 109.9(3) . . ?
N10 C45 C48 121.3(3) . . ?
C46 C45 C48 128.7(4) . . ?
C47 C46 C45 106.0(4) . . ?
C47 C46 H46 127.0 . . ?
C45 C46 H46 127.0 . . ?
N9 C47 C46 108.1(3) . . ?
N9 C47 C52 123.3(4) . . ?
C46 C47 C52 128.6(4) . . ?
C51 C48 C45 108.9(3) . . ?
C51 C48 C49 108.9(4) . . ?
C45 C48 C49 111.4(3) . . ?
C51 C48 C50 109.5(4) . . ?
C45 C48 C50 109.1(3) . . ?
C49 C48 C50 109.0(4) . . ?
C48 C49 H49A 109.5 . . ?
C48 C49 H49B 109.5 . . ?
H49A C49 H49B 109.5 . . ?
C48 C49 H49C 109.5 . . ?
H49A C49 H49C 109.5 . . ?
H49B C49 H49C 109.5 . . ?
C48 C50 H50A 109.5 . . ?
C48 C50 H50B 109.5 . . ?
H50A C50 H50B 109.5 . . ?
C48 C50 H50C 109.5 . . ?
H50A C50 H50C 109.5 . . ?
H50B C50 H50C 109.5 . . ?
C48 C51 H51A 109.5 . . ?
C48 C51 H51B 109.5 . . ?
H51A C51 H51B 109.5 . . ?
C48 C51 H51C 109.5 . . ?
H51A C51 H51C 109.5 . . ?
H51B C51 H51C 109.5 . . ?
C47 C52 H52A 109.5 . . ?
C47 C52 H52B 109.5 . . ?
H52A C52 H52B 109.5 . . ?
C47 C52 H52C 109.5 . . ?
H52A C52 H52C 109.5 . . ?
H52B C52 H52C 109.5 . . ?
N12 C53 C54 110.2(4) . . ?
N12 C53 C56 121.9(4) . . ?
C54 C53 C56 127.8(4) . . ?
C55 C54 C53 106.2(4) . . ?
C55 C54 H54 126.9 . . ?
C53 C54 H54 126.9 . . ?
N11 C55 C54 107.4(3) . . ?
N11 C55 C60 124.2(4) . . ?
C54 C55 C60 128.4(4) . . ?
C53 C56 C58 111.6(4) . . ?
C53 C56 C57 108.7(4) . . ?
C58 C56 C57 111.4(4) . . ?
C53 C56 C59 109.6(4) . . ?
C58 C56 C59 107.8(4) . . ?
C57 C56 C59 107.6(4) . . ?
C56 C57 H57A 109.5 . . ?
C56 C57 H57B 109.5 . . ?
H57A C57 H57B 109.5 . . ?
C56 C57 H57C 109.5 . . ?
H57A C57 H57C 109.5 . . ?
H57B C57 H57C 109.5 . . ?
C56 C58 H58A 109.5 . . ?
C56 C58 H58B 109.5 . . ?
H58A C58 H58B 109.5 . . ?
C56 C58 H58C 109.5 . . ?
H58A C58 H58C 109.5 . . ?
H58B C58 H58C 109.5 . . ?
C56 C59 H59A 109.5 . . ?
C56 C59 H59B 109.5 . . ?
H59A C59 H59B 109.5 . . ?
C56 C59 H59C 109.5 . . ?
H59A C59 H59C 109.5 . . ?
H59B C59 H59C 109.5 . . ?
C55 C60 H60A 109.5 . . ?
C55 C60 H60B 109.5 . . ?
H60A C60 H60B 109.5 . . ?
C55 C60 H60C 109.5 . . ?
H60A C60 H60C 109.5 . . ?
H60B C60 H60C 109.5 . . ?
N14 C61 C62 109.2(4) . . ?
N14 C61 C64 121.5(4) . . ?
C62 C61 C64 129.3(4) . . ?
C63 C62 C61 106.7(4) . . ?
C63 C62 H62 126.7 . . ?
C61 C62 H62 126.7 . . ?
N13 C63 C62 107.5(3) . . ?
N13 C63 C68 123.8(4) . . ?
C62 C63 C68 128.7(4) . . ?
C61 C64 C65 109.9(4) . . ?
C61 C64 C67 109.4(4) . . ?
C65 C64 C67 110.2(4) . . ?
C61 C64 C66 110.4(4) . . ?
C65 C64 C66 109.5(4) . . ?
C67 C64 C66 107.3(4) . . ?
C64 C65 H65A 109.5 . . ?
C64 C65 H65B 109.5 . . ?
H65A C65 H65B 109.5 . . ?
C64 C65 H65C 109.5 . . ?
H65A C65 H65C 109.5 . . ?
H65B C65 H65C 109.5 . . ?
C64 C66 H66A 109.5 . . ?
C64 C66 H66B 109.5 . . ?
H66A C66 H66B 109.5 . . ?
C64 C66 H66C 109.5 . . ?
H66A C66 H66C 109.5 . . ?
H66B C66 H66C 109.5 . . ?
C64 C67 H67A 109.5 . . ?
C64 C67 H67B 109.5 . . ?
H67A C67 H67B 109.5 . . ?
C64 C67 H67C 109.5 . . ?
H67A C67 H67C 109.5 . . ?
H67B C67 H67C 109.5 . . ?
C63 C68 H68A 109.5 . . ?
C63 C68 H68B 109.5 . . ?
H68A C68 H68B 109.5 . . ?
C63 C68 H68C 109.5 . . ?
H68A C68 H68C 109.5 . . ?
H68B C68 H68C 109.5 . . ?
N15 C69 C70 111.8(3) . . ?
N15 C69 C78 109.9(3) . . ?
C70 C69 C78 107.5(3) . . ?
N15 C69 C77 110.9(3) . . ?
C70 C69 C77 108.7(3) . . ?
C78 C69 C77 108.0(3) . . ?
C69 C70 C71 111.1(4) . . ?
C69 C70 H70A 109.4 . . ?
C71 C70 H70A 109.4 . . ?
C69 C70 H70B 109.4 . . ?
C71 C70 H70B 109.4 . . ?
H70A C70 H70B 108.0 . . ?
C76 C71 C72 110.0(4) . . ?
C76 C71 C70 108.4(4) . . ?
C72 C71 C70 109.5(4) . . ?
C76 C71 H71 109.6 . . ?
C72 C71 H71 109.6 . . ?
C70 C71 H71 109.6 . . ?
C73 C72 C71 109.3(3) . . ?
C73 C72 H72A 109.8 . . ?
C71 C72 H72A 109.8 . . ?
C73 C72 H72B 109.8 . . ?
C71 C72 H72B 109.8 . . ?
H72A C72 H72B 108.3 . . ?
C72 C73 C74 110.1(4) . . ?
C72 C73 C77 109.7(4) . . ?
C74 C73 C77 108.4(4) . . ?
C72 C73 H73 109.5 . . ?
C74 C73 H73 109.5 . . ?
C77 C73 H73 109.5 . . ?
C73 C74 C75 109.5(4) . . ?
C73 C74 H74A 109.8 . . ?
C75 C74 H74A 109.8 . . ?
C73 C74 H74B 109.8 . . ?
C75 C74 H74B 109.8 . . ?
H74A C74 H74B 108.2 . . ?
C78 C75 C76 109.6(4) . . ?
C78 C75 C74 109.4(4) . . ?
C76 C75 C74 109.5(3) . . ?
C78 C75 H75 109.4 . . ?
C76 C75 H75 109.4 . . ?
C74 C75 H75 109.4 . . ?
C71 C76 C75 109.5(4) . . ?
C71 C76 H76A 109.8 . . ?
C75 C76 H76A 109.8 . . ?
C71 C76 H76B 109.8 . . ?
C75 C76 H76B 109.8 . . ?
H76A C76 H76B 108.2 . . ?
C73 C77 C69 111.4(4) . . ?
C73 C77 H77A 109.4 . . ?
C69 C77 H77A 109.4 . . ?
C73 C77 H77B 109.4 . . ?
C69 C77 H77B 109.4 . . ?
H77A C77 H77B 108.0 . . ?
C75 C78 C69 110.8(3) . . ?
C75 C78 H01A 109.5 . . ?
C69 C78 H01A 109.5 . . ?
C75 C78 H01B 109.5 . . ?
C69 C78 H01B 109.5 . . ?
H01A C78 H01B 108.1 . . ?
N16 C79 C86 108.8(3) . . ?
N16 C79 C80 112.1(3) . . ?
C86 C79 C80 108.0(3) . . ?
N16 C79 C87 111.6(3) . . ?
C86 C79 C87 108.9(4) . . ?
C80 C79 C87 107.3(3) . . ?
C79 C80 C81 111.1(4) . . ?
C79 C80 H80A 109.4 . . ?
C81 C80 H80A 109.4 . . ?
C79 C80 H80B 109.4 . . ?
C81 C80 H80B 109.4 . . ?
H80A C80 H80B 108.0 . . ?
C88 C81 C82 109.7(4) . . ?
C88 C81 C80 108.7(4) . . ?
C82 C81 C80 109.6(4) . . ?
C88 C81 H81 109.6 . . ?
C82 C81 H81 109.6 . . ?
C80 C81 H81 109.6 . . ?
C83 C82 C81 109.5(4) . . ?
C83 C82 H82A 109.8 . . ?
C81 C82 H82A 109.8 . . ?
C83 C82 H82B 109.8 . . ?
C81 C82 H82B 109.8 . . ?
H82A C82 H82B 108.2 . . ?
C82 C83 C84 109.6(4) . . ?
C82 C83 C87 109.6(4) . . ?
C84 C83 C87 108.9(4) . . ?
C82 C83 H83 109.6 . . ?
C84 C83 H83 109.6 . . ?
C87 C83 H83 109.6 . . ?
C85 C84 C83 109.1(4) . . ?
C85 C84 H84A 109.9 . . ?
C83 C84 H84A 109.9 . . ?
C85 C84 H84B 109.9 . . ?
C83 C84 H84B 109.9 . . ?
H84A C84 H84B 108.3 . . ?
C84 C85 C88 109.6(4) . . ?
C84 C85 C86 110.2(4) . . ?
C88 C85 C86 109.2(4) . . ?
C84 C85 H85 109.3 . . ?
C88 C85 H85 109.3 . . ?
C86 C85 H85 109.3 . . ?
C79 C86 C85 110.7(3) . . ?
C79 C86 H86A 109.5 . . ?
C85 C86 H86A 109.5 . . ?
C79 C86 H86B 109.5 . . ?
C85 C86 H86B 109.5 . . ?
H86A C86 H86B 108.1 . . ?
C79 C87 C83 111.1(3) . . ?
C79 C87 H87A 109.4 . . ?
C83 C87 H87A 109.4 . . ?
C79 C87 H87B 109.4 . . ?
C83 C87 H87B 109.4 . . ?
H87A C87 H87B 108.0 . . ?
C81 C88 C85 109.6(4) . . ?
C81 C88 H88A 109.8 . . ?
C85 C88 H88A 109.8 . . ?
C81 C88 H88B 109.8 . . ?
C85 C88 H88B 109.8 . . ?
H88A C88 H88B 108.2 . . ?
O1 C103 C102 104.5(6) . . ?
C12A C103 O1A 110.0(9) . . ?
O1 C103 H10I 110.9 . . ?
C102 C103 H10I 110.9 . . ?
O1 C103 H10J 110.9 . . ?
C102 C103 H10J 110.9 . . ?
H10I C103 H10J 108.9 . . ?
C12A C103 H10K 109.7 . . ?
O1A C103 H10K 109.7 . . ?
C12A C103 H10L 109.7 . . ?
O1A C103 H10L 109.7 . . ?
H10K C103 H10L 108.2 . . ?
O2 C200 C201 107.5(4) . . ?
O2 C200 H20A 110.2 . . ?
C201 C200 H20A 110.2 . . ?
O2 C200 H20B 110.2 . . ?
C201 C200 H20B 110.2 . . ?
H20A C200 H20B 108.5 . . ?
C200 C201 C202 100.9(4) . . ?
C200 C201 H20C 111.6 . . ?
C202 C201 H20C 111.6 . . ?
C200 C201 H20D 111.6 . . ?
C202 C201 H20D 111.6 . . ?
H20C C201 H20D 109.4 . . ?
C203 C202 C201 102.7(4) . . ?
C203 C202 H20E 111.2 . . ?
C201 C202 H20E 111.2 . . ?
C203 C202 H20F 111.2 . . ?
C201 C202 H20F 111.2 . . ?
H20E C202 H20F 109.1 . . ?
O2 C203 C202 107.0(4) . . ?
O2 C203 H20G 110.3 . . ?
C202 C203 H20G 110.3 . . ?
O2 C203 H20H 110.3 . . ?
C202 C203 H20H 110.3 . . ?
H20G C203 H20H 108.6 . . ?
N1 B1 N5 108.7(3) . . ?
N1 B1 N3 109.9(3) . . ?
N5 B1 N3 114.2(3) . . ?
N1 B1 H1 108.1(19) . . ?
N5 B1 H1 106.6(19) . . ?
N3 B1 H1 109.1(19) . . ?
N11 B2 N13 109.5(3) . . ?
N11 B2 N9 108.4(3) . . ?
N13 B2 N9 113.7(3) . . ?
N11 B2 H2A 109.0(19) . . ?
N13 B2 H2A 108(2) . . ?
N9 B2 H2A 108.1(19) . . ?
N8 Ho1 N7 103.66(13) . . ?
N8 Ho1 N4 91.54(12) . . ?
N7 Ho1 N4 124.13(13) . . ?
N8 Ho1 N6 91.94(12) . . ?
N7 Ho1 N6 131.97(13) . . ?
N4 Ho1 N6 100.02(10) . . ?
N8 Ho1 N2 152.73(11) . . ?
N7 Ho1 N2 103.30(12) . . ?
N4 Ho1 N2 69.77(10) . . ?
N6 Ho1 N2 72.87(10) . . ?
N8 Ho1 H7 122.9(11) . . ?
N7 Ho1 H7 20.2(10) . . ?
N4 Ho1 H7 113.3(11) . . ?
N6 Ho1 H7 129.1(11) . . ?
N2 Ho1 H7 83.5(11) . . ?
N8 Ho1 H8 21.7(11) . . ?
N7 Ho1 H8 82.2(11) . . ?
N4 Ho1 H8 101.2(11) . . ?
N6 Ho1 H8 109.0(11) . . ?
N2 Ho1 H8 170.9(11) . . ?
H7 Ho1 H8 101.3(15) . . ?
N15 Ho2 N16 102.15(13) . . ?
N15 Ho2 N10 119.74(12) . . ?
N16 Ho2 N10 94.22(12) . . ?
N15 Ho2 N14 134.82(12) . . ?
N16 Ho2 N14 92.71(12) . . ?
N10 Ho2 N14 101.06(10) . . ?
N15 Ho2 N12 102.99(12) . . ?
N16 Ho2 N12 154.81(11) . . ?
N10 Ho2 N12 71.81(10) . . ?
N14 Ho2 N12 70.46(11) . . ?
N15 Ho2 H16 82.4(11) . . ?
N16 Ho2 H16 19.8(10) . . ?
N10 Ho2 H16 103.9(10) . . ?
N14 Ho2 H16 107.3(11) . . ?
N12 Ho2 H16 174.3(10) . . ?
C3 N1 N2 110.0(3) . . ?
C3 N1 B1 128.1(3) . . ?
N2 N1 B1 121.9(3) . . ?
C1 N2 N1 106.2(3) . . ?
C1 N2 Ho1 143.6(2) . . ?
N1 N2 Ho1 110.2(2) . . ?
C11 N3 N4 108.4(3) . . ?
C11 N3 B1 128.4(3) . . ?
N4 N3 B1 122.5(3) . . ?
C9 N4 N3 107.6(3) . . ?
C9 N4 Ho1 131.3(3) . . ?
N3 N4 Ho1 104.3(2) . . ?
C19 N5 N6 109.4(3) . . ?
C19 N5 B1 128.2(3) . . ?
N6 N5 B1 121.6(3) . . ?
C17 N6 N5 106.6(3) . . ?
C17 N6 Ho1 137.6(2) . . ?
N5 N6 Ho1 109.5(2) . . ?
C35 N7 Ho1 144.0(3) . . ?
C35 N7 H7 113(3) . . ?
Ho1 N7 H7 102(3) . . ?
C25 N8 Ho1 148.5(3) . . ?
C25 N8 H8 112(3) . . ?
Ho1 N8 H8 100(3) . . ?
C47 N9 N10 109.2(3) . . ?
C47 N9 B2 127.1(3) . . ?
N10 N9 B2 122.3(3) . . ?
C45 N10 N9 106.8(3) . . ?
C45 N10 Ho2 132.1(3) . . ?
N9 N10 Ho2 100.9(2) . . ?
C55 N11 N12 110.4(3) . . ?
C55 N11 B2 127.8(3) . . ?
N12 N11 B2 121.6(3) . . ?
C53 N12 N11 105.7(3) . . ?
C53 N12 Ho2 144.2(3) . . ?
N11 N12 Ho2 109.7(2) . . ?
C63 N13 N14 109.5(3) . . ?
C63 N13 B2 128.9(3) . . ?
N14 N13 B2 120.8(3) . . ?
C61 N14 N13 107.2(3) . . ?
C61 N14 Ho2 137.9(3) . . ?
N13 N14 Ho2 110.1(2) . . ?
C69 N15 Ho2 146.9(3) . . ?
C69 N15 H15 106(3) . . ?
Ho2 N15 H15 107(3) . . ?
C79 N16 Ho2 148.1(3) . . ?
C79 N16 H16 111(3) . . ?
Ho2 N16 H16 101(3) . . ?
C200 O2 C203 107.8(4) . . ?
C101 C100 O1 110.8(9) . . ?
C101 C100 H10A 109.5 . . ?
O1 C100 H10A 109.5 . . ?
C101 C100 H10B 109.5 . . ?
O1 C100 H10B 109.5 . . ?
H10A C100 H10B 108.1 . . ?
C100 C101 C102 107.6(9) . . ?
C100 C101 H10C 110.2 . . ?
C102 C101 H10C 110.2 . . ?
C100 C101 H10D 110.2 . . ?
C102 C101 H10D 110.2 . . ?
H10C C101 H10D 108.5 . . ?
C101 C102 C103 108.8(8) . . ?
C101 C102 H10E 109.9 . . ?
C103 C102 H10E 109.9 . . ?
C101 C102 H10F 109.9 . . ?
C103 C102 H10F 109.9 . . ?
H10E C102 H10F 108.3 . . ?
C100 O1 C103 102.8(7) . . ?
C11A C10A O1A 114.1(12) . . ?
C11A C10A H10G 108.7 . . ?
O1A C10A H10G 108.7 . . ?
C11A C10A H10H 108.7 . . ?
O1A C10A H10H 108.7 . . ?
H10G C10A H10H 107.6 . . ?
C10A C11A C12A 108.9(12) . . ?
C10A C11A H11A 109.9 . . ?
C12A C11A H11A 109.9 . . ?
C10A C11A H11B 109.9 . . ?
C12A C11A H11B 109.9 . . ?
H11A C11A H11B 108.3 . . ?
C103 C12A C11A 106.5(11) . . ?
C103 C12A H12A 110.4 . . ?
C11A C12A H12A 110.4 . . ?
C103 C12A H12B 110.4 . . ?
C11A C12A H12B 110.4 . . ?
H12A C12A H12B 108.6 . . ?
C10A O1A C103 96.7(9) . . ?

loop_
_geom_bond_atom_site_label_1
_geom_bond_atom_site_label_2
_geom_bond_distance
_geom_bond_site_symmetry_2
_geom_bond_publ_flag
C1 N2 1.347(5) . ?
C1 C2 1.394(5) . ?
C1 C4 1.509(5) . ?
C2 C3 1.378(5) . ?
C2 H2 0.9500 . ?
C3 N1 1.351(5) . ?
C3 C8 1.495(5) . ?
C4 C7 1.523(6) . ?
C4 C6 1.527(6) . ?
C4 C5 1.541(6) . ?
C5 H5A 0.9800 . ?
C5 H5B 0.9800 . ?
C5 H5C 0.9800 . ?
C6 H6A 0.9800 . ?
C6 H6B 0.9800 . ?
C6 H6C 0.9800 . ?
C7 H7A 0.9800 . ?
C7 H7B 0.9800 . ?
C7 H7C 0.9800 . ?
C8 H8A 0.9800 . ?
C8 H8B 0.9800 . ?
C8 H8C 0.9800 . ?
C9 N4 1.336(5) . ?
C9 C10 1.396(6) . ?
C9 C12 1.506(6) . ?
C10 C11 1.378(6) . ?
C10 H10 0.9500 . ?
C11 N3 1.360(5) . ?
C11 C16 1.494(5) . ?
C12 C13 1.514(7) . ?
C12 C14 1.528(7) . ?
C12 C15 1.534(6) . ?
C13 H13A 0.9800 . ?
C13 H13B 0.9800 . ?
C13 H13C 0.9800 . ?
C14 H14A 0.9800 . ?
C14 H14B 0.9800 . ?
C14 H14C 0.9800 . ?
C15 H15A 0.9800 . ?
C15 H15B 0.9800 . ?
C15 H15C 0.9800 . ?
C16 H16A 0.9800 . ?
C16 H16B 0.9800 . ?
C16 H16C 0.9800 . ?
C17 N6 1.341(5) . ?
C17 C18 1.393(5) . ?
C17 C20 1.510(5) . ?
C18 C19 1.377(6) . ?
C18 H18 0.9500 . ?
C19 N5 1.350(5) . ?
C19 C24 1.494(5) . ?
C20 C22 1.515(6) . ?
C20 C21 1.528(6) . ?
C20 C23 1.549(6) . ?
C21 H21A 0.9800 . ?
C21 H21B 0.9800 . ?
C21 H21C 0.9800 . ?
C22 H22A 0.9800 . ?
C22 H22B 0.9800 . ?
C22 H22C 0.9800 . ?
C23 H23A 0.9800 . ?
C23 H23B 0.9800 . ?
C23 H23C 0.9800 . ?
C24 H24A 0.9800 . ?
C24 H24B 0.9800 . ?
C24 H24C 0.9800 . ?
C25 N8 1.455(5) . ?
C25 C32 1.529(6) . ?
C25 C26 1.529(5) . ?
C25 C34 1.541(6) . ?
C26 C27 1.533(5) . ?
C26 H26A 0.9900 . ?
C26 H26B 0.9900 . ?
C27 C33 1.524(6) . ?
C27 C28 1.532(6) . ?
C27 H27 1.0000 . ?
C28 C29 1.522(6) . ?
C28 H28A 0.9900 . ?
C28 H28B 0.9900 . ?
C29 C30 1.527(7) . ?
C29 C34 1.535(6) . ?
C29 H29 1.0000 . ?
C30 C31 1.518(7) . ?
C30 H30A 0.9900 . ?
C30 H30B 0.9900 . ?
C31 C33 1.522(6) . ?
C31 C32 1.548(6) . ?
C31 H31 1.0000 . ?
C32 H32A 0.9900 . ?
C32 H32B 0.9900 . ?
C33 H33A 0.9900 . ?
C33 H33B 0.9900 . ?
C34 H34A 0.9900 . ?
C34 H34B 0.9900 . ?
C35 N7 1.465(5) . ?
C35 C36 1.529(6) . ?
C35 C42 1.537(6) . ?
C35 C44 1.544(6) . ?
C36 C37 1.537(6) . ?
C36 H36A 0.9900 . ?
C36 H36B 0.9900 . ?
C37 C38 1.525(7) . ?
C37 C43 1.540(6) . ?
C37 H37 1.0000 . ?
C38 C39 1.536(7) . ?
C38 H38A 0.9900 . ?
C38 H38B 0.9900 . ?
C39 C40 1.528(6) . ?
C39 C44 1.534(6) . ?
C39 H39 1.0000 . ?
C40 C41 1.533(6) . ?
C40 H40A 0.9900 . ?
C40 H40B 0.9900 . ?
C41 C43 1.517(6) . ?
C41 C42 1.548(5) . ?
C41 H41 1.0000 . ?
C42 H42A 0.9900 . ?
C42 H42B 0.9900 . ?
C43 H43A 0.9900 . ?
C43 H43B 0.9900 . ?
C44 H44A 0.9900 . ?
C44 H44B 0.9900 . ?
C45 N10 1.336(5) . ?
C45 C46 1.391(5) . ?
C45 C48 1.522(5) . ?
C46 C47 1.382(5) . ?
C46 H46 0.9500 . ?
C47 N9 1.347(5) . ?
C47 C52 1.490(5) . ?
C48 C51 1.520(6) . ?
C48 C49 1.529(6) . ?
C48 C50 1.537(6) . ?
C49 H49A 0.9800 . ?
C49 H49B 0.9800 . ?
C49 H49C 0.9800 . ?
C50 H50A 0.9800 . ?
C50 H50B 0.9800 . ?
C50 H50C 0.9800 . ?
C51 H51A 0.9800 . ?
C51 H51B 0.9800 . ?
C51 H51C 0.9800 . ?
C52 H52A 0.9800 . ?
C52 H52B 0.9800 . ?
C52 H52C 0.9800 . ?
C53 N12 1.352(5) . ?
C53 C54 1.395(6) . ?
C53 C56 1.517(6) . ?
C54 C55 1.382(6) . ?
C54 H54 0.9500 . ?
C55 N11 1.359(5) . ?
C55 C60 1.488(5) . ?
C56 C58 1.525(6) . ?
C56 C57 1.535(6) . ?
C56 C59 1.544(6) . ?
C57 H57A 0.9800 . ?
C57 H57B 0.9800 . ?
C57 H57C 0.9800 . ?
C58 H58A 0.9800 . ?
C58 H58B 0.9800 . ?
C58 H58C 0.9800 . ?
C59 H59A 0.9800 . ?
C59 H59B 0.9800 . ?
C59 H59C 0.9800 . ?
C60 H60A 0.9800 . ?
C60 H60B 0.9800 . ?
C60 H60C 0.9800 . ?
C61 N14 1.340(5) . ?
C61 C62 1.398(5) . ?
C61 C64 1.507(6) . ?
C62 C63 1.381(6) . ?
C62 H62 0.9500 . ?
C63 N13 1.356(5) . ?
C63 C68 1.494(5) . ?
C64 C65 1.528(7) . ?
C64 C67 1.529(6) . ?
C64 C66 1.543(6) . ?
C65 H65A 0.9800 . ?
C65 H65B 0.9800 . ?
C65 H65C 0.9800 . ?
C66 H66A 0.9800 . ?
C66 H66B 0.9800 . ?
C66 H66C 0.9800 . ?
C67 H67A 0.9800 . ?
C67 H67B 0.9800 . ?
C67 H67C 0.9800 . ?
C68 H68A 0.9800 . ?
C68 H68B 0.9800 . ?
C68 H68C 0.9800 . ?
C69 N15 1.457(5) . ?
C69 C70 1.533(6) . ?
C69 C78 1.537(6) . ?
C69 C77 1.539(6) . ?
C70 C71 1.546(6) . ?
C70 H70A 0.9900 . ?
C70 H70B 0.9900 . ?
C71 C76 1.526(6) . ?
C71 C72 1.535(6) . ?
C71 H71 1.0000 . ?
C72 C73 1.526(7) . ?
C72 H72A 0.9900 . ?
C72 H72B 0.9900 . ?
C73 C74 1.527(6) . ?
C73 C77 1.531(6) . ?
C73 H73 1.0000 . ?
C74 C75 1.534(6) . ?
C74 H74A 0.9900 . ?
C74 H74B 0.9900 . ?
C75 C78 1.529(5) . ?
C75 C76 1.531(6) . ?
C75 H75 1.0000 . ?
C76 H76A 0.9900 . ?
C76 H76B 0.9900 . ?
C77 H77A 0.9900 . ?
C77 H77B 0.9900 . ?
C78 H01A 0.9900 . ?
C78 H01B 0.9900 . ?
C79 N16 1.464(5) . ?
C79 C86 1.522(5) . ?
C79 C80 1.539(6) . ?
C79 C87 1.539(6) . ?
C80 C81 1.539(6) . ?
C80 H80A 0.9900 . ?
C80 H80B 0.9900 . ?
C81 C88 1.516(6) . ?
C81 C82 1.533(6) . ?
C81 H81 1.0000 . ?
C82 C83 1.510(7) . ?
C82 H82A 0.9900 . ?
C82 H82B 0.9900 . ?
C83 C84 1.540(7) . ?
C83 C87 1.542(6) . ?
C83 H83 1.0000 . ?
C84 C85 1.517(7) . ?
C84 H84A 0.9900 . ?
C84 H84B 0.9900 . ?
C85 C88 1.529(7) . ?
C85 C86 1.534(6) . ?
C85 H85 1.0000 . ?
C86 H86A 0.9900 . ?
C86 H86B 0.9900 . ?
C87 H87A 0.9900 . ?
C87 H87B 0.9900 . ?
C88 H88A 0.9900 . ?
C88 H88B 0.9900 . ?
C103 C12A 1.305(16) . ?
C103 O1 1.491(10) . ?
C103 C102 1.526(12) . ?
C103 O1A 1.753(14) . ?
C103 H10I 0.9900 . ?
C103 H10J 0.9900 . ?
C103 H10K 0.9900 . ?
C103 H10L 0.9900 . ?
C200 O2 1.406(6) . ?
C200 C201 1.484(7) . ?
C200 H20A 0.9900 . ?
C200 H20B 0.9900 . ?
C201 C202 1.510(7) . ?
C201 H20C 0.9900 . ?
C201 H20D 0.9900 . ?
C202 C203 1.495(7) . ?
C202 H20E 0.9900 . ?
C202 H20F 0.9900 . ?
C203 O2 1.438(5) . ?
C203 H20G 0.9900 . ?
C203 H20H 0.9900 . ?
B1 N1 1.538(5) . ?
B1 N5 1.558(5) . ?
B1 N3 1.564(5) . ?
B1 H1 1.10(4) . ?
B2 N11 1.540(6) . ?
B2 N13 1.555(6) . ?
B2 N9 1.576(5) . ?
B2 H2A 1.11(4) . ?
Ho1 N8 2.170(3) . ?
Ho1 N7 2.172(3) . ?
Ho1 N4 2.406(3) . ?
Ho1 N6 2.417(3) . ?
Ho1 N2 2.610(3) . ?
Ho1 H7 2.52(5) . ?
Ho1 H8 2.50(5) . ?
Ho2 N15 2.163(3) . ?
Ho2 N16 2.167(3) . ?
Ho2 N10 2.393(3) . ?
Ho2 N14 2.410(3) . ?
Ho2 N12 2.586(3) . ?
Ho2 H16 2.47(4) . ?
N1 N2 1.380(4) . ?
N3 N4 1.387(4) . ?
N5 N6 1.383(4) . ?
N7 H7 0.89(5) . ?
N8 H8 0.94(5) . ?
N9 N10 1.385(4) . ?
N11 N12 1.379(4) . ?
N13 N14 1.379(4) . ?
N15 H15 0.92(5) . ?
N16 H16 0.85(4) . ?
C100 C101 1.371(14) . ?
C100 O1 1.479(13) . ?
C100 H10A 0.9900 . ?
C100 H10B 0.9900 . ?
C101 C102 1.383(12) . ?
C101 H10C 0.9900 . ?
C101 H10D 0.9900 . ?
C102 H10E 0.9900 . ?
C102 H10F 0.9900 . ?
C10A C11A 1.420(18) . ?
C10A O1A 1.423(17) . ?
C10A H10G 0.9900 . ?
C10A H10H 0.9900 . ?
C11A C12A 1.547(18) . ?
C11A H11A 0.9900 . ?
C11A H11B 0.9900 . ?
C12A H12A 0.9900 . ?
C12A H12B 0.9900 . ?
